data_7704354
loop_
_publ_author_name
'Normand, Adrien T.'
'Malacea-Kabbara, Raluca'
'Lapenta, Rosita'
'Dajnak, Aymeric'
'Richard, Philippe'
'Cattey, H\'el\`ene'
'Bolley, Ana\"elle'
'Grassi, Alfonso'
'Milione, Stefano'
'Auffrant, Audrey'
'Dagorne, Samuel'
'Le Gendre, Pierre'

_publ_section_title
;
 Phosphasalen group IV metal complexes: synthesis, characterization and
 ring opening polymerization of lactide.
;
_journal_issue 21
_journal_name_full 'Dalton transactions (Cambridge, England : 2003)'
_journal_page_first 6989
_journal_page_last 7004
_journal_paper_doi 10.1039/d0dt00972e
_journal_volume 49
_journal_year 2020
_chemical_formula_moiety 'C138 H160 N4 O4 P4 Zr2'
_chemical_formula_sum 'C138 H160 N4 O4 P4 Zr2'
_chemical_formula_weight 2245.01
_space_group_crystal_system monoclinic
_space_group_IT_number 14
_space_group_name_Hall '-P 2ybc'
_space_group_name_H-M_alt 'P 1 21/c 1'
_atom_sites_solution_hydrogens geom
_atom_sites_solution_primary iterative
_audit_creation_date 2019-11-05
_audit_creation_method
;
Olex2 1.2
(compiled 2018.05.29 svn.r3508 for OlexSys, GUI svn.r5506)
;
_audit_update_record
;
2020-01-16 deposited with the CCDC.	2020-05-11 downloaded from the CCDC.
;
_cell_angle_alpha 90
_cell_angle_beta 116.2737(18)
_cell_angle_gamma 90
_cell_formula_units_Z 2
_cell_length_a 16.9665(10)
_cell_length_b 27.0540(17)
_cell_length_c 18.9109(12)
_cell_measurement_reflns_used 9563
_cell_measurement_temperature 100
_cell_measurement_theta_max 27.431
_cell_measurement_theta_min 2.781
_cell_volume 7783.6(8)
_computing_cell_refinement 'SAINT v8.37A (Bruker, 2015)'
_computing_data_reduction 'SAINT v8.37A (Bruker, 2015)'
_computing_molecular_graphics 'Olex2 (Dolomanov et al., 2009)'
_computing_publication_material 'Olex2 (Dolomanov et al., 2009)'
_computing_structure_refinement 'XL (Sheldrick, 2008)'
_computing_structure_solution 'XT (Sheldrick, 2015)'
_diffrn_ambient_temperature 100
_diffrn_detector CMOS
_diffrn_detector_area_resol_mean '1024 x 1024'
_diffrn_detector_type 'Photon 100'
_diffrn_measured_fraction_theta_full 0.997
_diffrn_measured_fraction_theta_max 0.995
_diffrn_measurement_device '\k-geometry diffractometer'
_diffrn_measurement_device_type 'Bruker D8 Mo'
_diffrn_measurement_method '\f and \w scans''
_diffrn_radiation_collimation '0.6 mm'
_diffrn_radiation_monochromator 'TRIUMPH curved crystal'
_diffrn_radiation_probe x-ray
_diffrn_radiation_type MoK\a
_diffrn_radiation_wavelength 0.71073
_diffrn_reflns_av_R_equivalents 0.0476
_diffrn_reflns_av_unetI/netI 0.0294
_diffrn_reflns_Laue_measured_fraction_full 0.997
_diffrn_reflns_Laue_measured_fraction_max 0.995
_diffrn_reflns_limit_h_max 20
_diffrn_reflns_limit_h_min -22
_diffrn_reflns_limit_k_max 35
_diffrn_reflns_limit_k_min -35
_diffrn_reflns_limit_l_max 24
_diffrn_reflns_limit_l_min -24
_diffrn_reflns_number 199749
_diffrn_reflns_point_group_measured_fraction_full 0.997
_diffrn_reflns_point_group_measured_fraction_max 0.995
_diffrn_reflns_theta_full 25.242
_diffrn_reflns_theta_max 27.581
_diffrn_reflns_theta_min 2.692
_diffrn_source 'X-ray tube'
_diffrn_source_target Mo
_diffrn_source_type 'Siemens KFF Mo 2K-90C'
_diffrn_standards_number 0
_exptl_absorpt_coefficient_mu 0.218
_exptl_absorpt_correction_T_max 0.7456
_exptl_absorpt_correction_T_min 0.6977
_exptl_absorpt_correction_type multi-scan
_exptl_absorpt_process_details
'SADABS-2016/2 (Bruker,2016/2) was used for absorption correction. wR2(int) was 0.0608 before and 0.0551 after correction. The Ratio of minimum to maximum transmission is 0.9358. The \l/2 correction factor is Not present.'
_exptl_crystal_colour colourless
_exptl_crystal_colour_primary colourless
_exptl_crystal_density_diffrn 0.958
_exptl_crystal_description prism
_exptl_crystal_F_000 2376
_exptl_crystal_size_max 0.32
_exptl_crystal_size_mid 0.3
_exptl_crystal_size_min 0.3
_refine_diff_density_max 1.256
_refine_diff_density_min -0.602
_refine_diff_density_rms 0.095
_refine_ls_extinction_method none
_refine_ls_goodness_of_fit_ref 1.034
_refine_ls_hydrogen_treatment constr
_refine_ls_matrix_type full
_refine_ls_number_parameters 697
_refine_ls_number_reflns 17921
_refine_ls_number_restraints 0
_refine_ls_restrained_S_all 1.034
_refine_ls_R_factor_all 0.0783
_refine_ls_R_factor_gt 0.0567
_refine_ls_shift/su_max 0.002
_refine_ls_shift/su_mean 0.000
_refine_ls_structure_factor_coef Fsqd
_refine_ls_weighting_details 'w=1/[\s^2^(Fo^2^)+(0.0925P)^2^+12.7337P] where P=(Fo^2^+2Fc^2^)/3'
_refine_ls_weighting_scheme calc
_refine_ls_wR_factor_gt 0.1528
_refine_ls_wR_factor_ref 0.1749
_reflns_Friedel_coverage 0.000
_reflns_number_gt 13604
_reflns_number_total 17921
_reflns_threshold_expression 'I > 2\s(I)'
_cod_data_source_file d0dt00972e2.cif
_cod_data_source_block 2cp
_cod_depositor_comments 'Adding full bibliography for 7704346--7704354.cif.'
_cod_database_code 7704354
_shelx_shelxl_version_number 2018/1
_shelx_space_group_comment
;
The symmetry employed for this shelxl refinement is uniquely defined
by the following loop, which should always be used as a source of
symmetry information in preference to the above space-group names.
They are only intended as comments.
;
_shelx_estimated_absorpt_t_max 0.938
_shelx_estimated_absorpt_t_min 0.934
_olex2_refinement_description
;
1. Fixed Uiso
 At 1.2 times of:
  All C(H) groups, All C(H,H) groups
 At 1.5 times of:
  All C(H,H,H) groups
2.a Secondary CH2 refined with riding coordinates:
 C1(H1A,H1B), C2(H2A,H2B), C3(H3A,H3B), C56(H56A,H56B), C63(H63A,H63B)
2.b Aromatic/amide H refined with riding coordinates:
 C6(H6), C8(H8), C19(H19), C20(H20), C21(H21), C22(H22), C23(H23), C25(H25),
 C26(H26), C27(H27), C28(H28), C29(H29), C32(H32), C34(H34), C45(H45), C46(H46),
  C47(H47), C48(H48), C49(H49), C51(H51), C52(H52), C53(H53), C54(H54),
 C55(H55), C58(H58), C59(H59), C60(H60), C61(H61), C62(H62), C65(H65), C66(H66),
  C67(H67), C68(H68), C69(H69)
2.c Idealised Me refined as rotating group:
 C11(H11A,H11B,H11C), C12(H12A,H12B,H12C), C13(H13A,H13B,H13C), C15(H15A,H15B,
 H15C), C16(H16A,H16B,H16C), C17(H17A,H17B,H17C), C37(H37A,H37B,H37C), C38(H38A,
 H38B,H38C), C39(H39A,H39B,H39C), C41(H41A,H41B,H41C), C42(H42A,H42B,H42C),
 C43(H43A,H43B,H43C)
;
_olex2_diffrn_ambient_temperature_device 'Oxford Cryosystems'
_olex2_exptl_crystal_mounting_method 'The crystal was mounted on a mylar loop with oil'
_olex2_submission_special_instructions 'No special instructions were received'

loop_
_space_group_symop_operation_xyz
'x, y, z'
'-x, y+1/2, -z+1/2'
'-x, -y, -z'
'x, -y-1/2, z-1/2'

loop_
_atom_site_label
_atom_site_type_symbol
_atom_site_fract_x
_atom_site_fract_y
_atom_site_fract_z
_atom_site_U_iso_or_equiv
_atom_site_adp_type
_atom_site_occupancy
_atom_site_site_symmetry_order
_atom_site_calc_flag
_atom_site_refinement_flags_posn
_atom_site_refinement_flags_adp
_atom_site_refinement_flags_occupancy
_atom_site_disorder_assembly
_atom_site_disorder_group
C1 C 0.60834(18) 0.47342(10) 0.46545(15) 0.0218(5) Uani 1 1 d . . . . .
H1A H 0.622146 0.494717 0.512032 0.026 Uiso 1 1 calc R . . . .
H1B H 0.654122 0.447480 0.481063 0.026 Uiso 1 1 calc R . . . .
C2 C 0.52023(18) 0.44883(11) 0.44314(17) 0.0269(6) Uani 1 1 d . . . . .
H2A H 0.498933 0.434326 0.389775 0.032 Uiso 1 1 calc R . . . .
H2B H 0.477174 0.474128 0.441247 0.032 Uiso 1 1 calc R . . . .
C3 C 0.52529(18) 0.40844(10) 0.50107(16) 0.0228(5) Uani 1 1 d . . . . .
H3A H 0.538140 0.376708 0.482239 0.027 Uiso 1 1 calc R . . . .
H3B H 0.575390 0.415817 0.552664 0.027 Uiso 1 1 calc R . . . .
C4 C 0.70728(18) 0.65699(10) 0.45418(16) 0.0222(5) Uani 1 1 d . . . . .
C5 C 0.68717(18) 0.67350(10) 0.51474(16) 0.0236(5) Uani 1 1 d . . . . .
C6 C 0.71315(19) 0.71996(10) 0.54914(17) 0.0269(6) Uani 1 1 d . . . . .
H6 H 0.698870 0.730063 0.590186 0.032 Uiso 1 1 calc R . . . .
C7 C 0.7596(2) 0.75136(11) 0.52376(18) 0.0302(6) Uani 1 1 d . . . . .
C8 C 0.7836(2) 0.73370(11) 0.46665(17) 0.0292(6) Uani 1 1 d . . . . .
H8 H 0.817624 0.754715 0.450705 0.035 Uiso 1 1 calc R . . . .
C9 C 0.76079(19) 0.68727(10) 0.43152(17) 0.0257(6) Uani 1 1 d . . . . .
C10 C 0.79504(19) 0.66871(11) 0.37315(17) 0.0275(6) Uani 1 1 d . . . . .
C11 C 0.7190(2) 0.65995(12) 0.29208(17) 0.0308(6) Uani 1 1 d . . . . .
H11A H 0.676320 0.637532 0.296970 0.046 Uiso 1 1 calc GR . . . .
H11B H 0.741377 0.645156 0.257209 0.046 Uiso 1 1 calc GR . . . .
H11C H 0.690437 0.691515 0.269893 0.046 Uiso 1 1 calc GR . . . .
C12 C 0.8450(2) 0.62036(13) 0.4045(2) 0.0386(7) Uani 1 1 d . . . . .
H12A H 0.804755 0.595232 0.407038 0.058 Uiso 1 1 calc GR . . . .
H12B H 0.892761 0.625795 0.457382 0.058 Uiso 1 1 calc GR . . . .
H12C H 0.869632 0.609054 0.369194 0.058 Uiso 1 1 calc GR . . . .
C13 C 0.8574(2) 0.70609(14) 0.3634(2) 0.0430(8) Uani 1 1 d . . . . .
H13A H 0.907508 0.712175 0.414669 0.065 Uiso 1 1 calc GR . . . .
H13B H 0.826046 0.737172 0.342471 0.065 Uiso 1 1 calc GR . . . .
H13C H 0.878650 0.692825 0.326682 0.065 Uiso 1 1 calc GR . . . .
C14 C 0.7844(3) 0.80437(12) 0.5556(2) 0.0410(8) Uani 1 1 d . . . . .
C15 C 0.7546(4) 0.81705(15) 0.6178(3) 0.0625(12) Uani 1 1 d . . . . .
H15A H 0.690592 0.813448 0.595606 0.094 Uiso 1 1 calc GR . . . .
H15B H 0.770953 0.851233 0.635262 0.094 Uiso 1 1 calc GR . . . .
H15C H 0.782783 0.794679 0.662873 0.094 Uiso 1 1 calc GR . . . .
C16 C 0.7374(4) 0.84121(14) 0.4855(3) 0.0605(12) Uani 1 1 d . . . . .
H16A H 0.673606 0.837432 0.464500 0.091 Uiso 1 1 calc GR . . . .
H16B H 0.755272 0.834088 0.443811 0.091 Uiso 1 1 calc GR . . . .
H16C H 0.754033 0.875171 0.504196 0.091 Uiso 1 1 calc GR . . . .
C17 C 0.8819(3) 0.81296(18) 0.5879(3) 0.0727(14) Uani 1 1 d . . . . .
H17A H 0.913212 0.790994 0.632943 0.109 Uiso 1 1 calc GR . . . .
H17B H 0.895339 0.847429 0.604957 0.109 Uiso 1 1 calc GR . . . .
H17C H 0.900683 0.806054 0.546753 0.109 Uiso 1 1 calc GR . . . .
C18 C 0.6086(2) 0.66237(10) 0.61981(18) 0.0285(6) Uani 1 1 d . . . . .
C19 C 0.5448(2) 0.69933(11) 0.5876(2) 0.0349(7) Uani 1 1 d . . . . .
H19 H 0.514475 0.703256 0.531962 0.042 Uiso 1 1 calc R . . . .
C20 C 0.5258(3) 0.73031(13) 0.6366(3) 0.0482(10) Uani 1 1 d . . . . .
H20 H 0.482356 0.755337 0.614765 0.058 Uiso 1 1 calc R . . . .
C21 C 0.5706(3) 0.72438(16) 0.7171(3) 0.0608(12) Uani 1 1 d . . . . .
H21 H 0.558337 0.745954 0.750693 0.073 Uiso 1 1 calc R . . . .
C22 C 0.6319(3) 0.68821(18) 0.7495(2) 0.0573(11) Uani 1 1 d . . . . .
H22 H 0.661009 0.684361 0.805205 0.069 Uiso 1 1 calc R . . . .
C23 C 0.6525(2) 0.65665(14) 0.70142(19) 0.0409(8) Uani 1 1 d . . . . .
H23 H 0.695766 0.631643 0.724110 0.049 Uiso 1 1 calc R . . . .
C24 C 0.73130(19) 0.59098(11) 0.61696(16) 0.0264(6) Uani 1 1 d . . . . .
C25 C 0.7191(2) 0.54807(12) 0.65059(19) 0.0352(7) Uani 1 1 d . . . . .
H25 H 0.661137 0.536192 0.635444 0.042 Uiso 1 1 calc R . . . .
C26 C 0.7895(2) 0.52223(14) 0.7057(2) 0.0449(9) Uani 1 1 d . . . . .
H26 H 0.779812 0.492421 0.727244 0.054 Uiso 1 1 calc R . . . .
C27 C 0.8742(2) 0.53959(16) 0.7297(2) 0.0519(10) Uani 1 1 d . . . . .
H27 H 0.922814 0.522191 0.768412 0.062 Uiso 1 1 calc R . . . .
C28 C 0.8874(2) 0.58233(15) 0.6968(3) 0.0548(11) Uani 1 1 d . . . . .
H28 H 0.945419 0.594347 0.713015 0.066 Uiso 1 1 calc R . . . .
C29 C 0.8167(2) 0.60812(14) 0.6403(2) 0.0436(8) Uani 1 1 d . . . . .
H29 H 0.826634 0.637380 0.617634 0.052 Uiso 1 1 calc R . . . .
C30 C 0.61334(18) 0.54508(9) 0.23861(15) 0.0211(5) Uani 1 1 d . . . . .
C31 C 0.68094(18) 0.51293(10) 0.28808(15) 0.0214(5) Uani 1 1 d . . . . .
C32 C 0.74581(18) 0.49703(10) 0.26664(15) 0.0226(5) Uani 1 1 d . . . . .
H32 H 0.791895 0.476441 0.301722 0.027 Uiso 1 1 calc R . . . .
C33 C 0.74445(18) 0.51055(11) 0.19564(16) 0.0243(6) Uani 1 1 d . . . . .
C34 C 0.67216(19) 0.53852(10) 0.14429(16) 0.0249(6) Uani 1 1 d . . . . .
H34 H 0.668253 0.546143 0.093800 0.030 Uiso 1 1 calc R . . . .
C35 C 0.60567(18) 0.55593(9) 0.16191(15) 0.0214(5) Uani 1 1 d . . . . .
C36 C 0.52587(19) 0.58343(10) 0.10025(16) 0.0242(6) Uani 1 1 d . . . . .
C37 C 0.5229(2) 0.63694(11) 0.12568(17) 0.0300(6) Uani 1 1 d . . . . .
H37A H 0.521984 0.637123 0.177122 0.045 Uiso 1 1 calc GR . . . .
H37B H 0.469880 0.653179 0.086596 0.045 Uiso 1 1 calc GR . . . .
H37C H 0.575024 0.654711 0.129576 0.045 Uiso 1 1 calc GR . . . .
C38 C 0.4417(2) 0.55632(12) 0.08899(17) 0.0305(6) Uani 1 1 d . . . . .
H38A H 0.438589 0.554747 0.139486 0.046 Uiso 1 1 calc GR . . . .
H38B H 0.442246 0.522725 0.069846 0.046 Uiso 1 1 calc GR . . . .
H38C H 0.390364 0.574176 0.050451 0.046 Uiso 1 1 calc GR . . . .
C39 C 0.5268(2) 0.58484(12) 0.01916(17) 0.0321(7) Uani 1 1 d . . . . .
H39A H 0.526336 0.550998 0.000506 0.048 Uiso 1 1 calc GR . . . .
H39B H 0.579837 0.601906 0.023937 0.048 Uiso 1 1 calc GR . . . .
H39C H 0.474656 0.602510 -0.018556 0.048 Uiso 1 1 calc GR . . . .
C40 C 0.81444(19) 0.49364(12) 0.17046(17) 0.0309(6) Uani 1 1 d . . . . .
C41 C 0.8563(3) 0.53836(15) 0.1517(3) 0.0522(10) Uani 1 1 d . . . . .
H41A H 0.886102 0.558539 0.199309 0.078 Uiso 1 1 calc GR . . . .
H41B H 0.810646 0.558099 0.110384 0.078 Uiso 1 1 calc GR . . . .
H41C H 0.899123 0.527241 0.133439 0.078 Uiso 1 1 calc GR . . . .
C42 C 0.7709(2) 0.46061(16) 0.0977(2) 0.0482(9) Uani 1 1 d . . . . .
H42A H 0.744047 0.432007 0.110380 0.072 Uiso 1 1 calc GR . . . .
H42B H 0.815250 0.449244 0.081457 0.072 Uiso 1 1 calc GR . . . .
H42C H 0.725451 0.479421 0.054658 0.072 Uiso 1 1 calc GR . . . .
C43 C 0.8868(2) 0.46300(17) 0.2344(2) 0.0490(9) Uani 1 1 d . . . . .
H43A H 0.860917 0.433318 0.245299 0.073 Uiso 1 1 calc GR . . . .
H43B H 0.915361 0.482735 0.282574 0.073 Uiso 1 1 calc GR . . . .
H43C H 0.930353 0.453316 0.216108 0.073 Uiso 1 1 calc GR . . . .
C44 C 0.78810(19) 0.47210(11) 0.44283(16) 0.0265(6) Uani 1 1 d . . . . .
C45 C 0.8218(2) 0.50729(12) 0.50242(17) 0.0315(6) Uani 1 1 d . . . . .
H45 H 0.784874 0.532833 0.505253 0.038 Uiso 1 1 calc R . . . .
C46 C 0.9093(2) 0.50515(16) 0.5578(2) 0.0462(9) Uani 1 1 d . . . . .
H46 H 0.932217 0.529531 0.598003 0.055 Uiso 1 1 calc R . . . .
C47 C 0.9634(2) 0.46778(17) 0.5548(2) 0.0528(10) Uani 1 1 d . . . . .
H47 H 1.023063 0.466203 0.593114 0.063 Uiso 1 1 calc R . . . .
C48 C 0.9298(2) 0.43280(16) 0.4958(3) 0.0508(10) Uani 1 1 d . . . . .
H48 H 0.966834 0.407105 0.493621 0.061 Uiso 1 1 calc R . . . .
C49 C 0.8428(2) 0.43462(13) 0.4395(2) 0.0357(7) Uani 1 1 d . . . . .
H49 H 0.820499 0.410442 0.398986 0.043 Uiso 1 1 calc R . . . .
C50 C 0.6430(2) 0.41783(10) 0.32775(18) 0.0273(6) Uani 1 1 d . . . . .
C51 C 0.5960(2) 0.41128(12) 0.2467(2) 0.0378(7) Uani 1 1 d . . . . .
H51 H 0.579200 0.439191 0.212709 0.045 Uiso 1 1 calc R . . . .
C52 C 0.5736(3) 0.36408(14) 0.2154(2) 0.0541(10) Uani 1 1 d . . . . .
H52 H 0.541584 0.359631 0.159980 0.065 Uiso 1 1 calc R . . . .
C53 C 0.5983(3) 0.32345(14) 0.2652(3) 0.0580(11) Uani 1 1 d . . . . .
H53 H 0.585212 0.291104 0.243537 0.070 Uiso 1 1 calc R . . . .
C54 C 0.6415(3) 0.32947(13) 0.3459(3) 0.0497(9) Uani 1 1 d . . . . .
H54 H 0.655537 0.301465 0.379619 0.060 Uiso 1 1 calc R . . . .
C55 C 0.6643(2) 0.37638(12) 0.3777(2) 0.0371(7) Uani 1 1 d . . . . .
H55 H 0.694426 0.380582 0.433297 0.044 Uiso 1 1 calc R . . . .
C56 C 0.49502(19) 0.65894(10) 0.31015(16) 0.0249(6) Uani 1 1 d . . . . .
H56A H 0.540353 0.674735 0.298158 0.030 Uiso 1 1 calc R . . . .
H56B H 0.444263 0.652032 0.258763 0.030 Uiso 1 1 calc R . . . .
C57 C 0.4656(2) 0.69695(11) 0.34890(18) 0.0330(7) Uani 1 1 d . . . . .
C58 C 0.3821(3) 0.69456(13) 0.3477(2) 0.0462(9) Uani 1 1 d . . . . .
H58 H 0.344306 0.667725 0.321413 0.055 Uiso 1 1 calc R . . . .
C59 C 0.3532(3) 0.73019(15) 0.3836(3) 0.0561(10) Uani 1 1 d . . . . .
H59 H 0.296302 0.727581 0.381294 0.067 Uiso 1 1 calc R . . . .
C60 C 0.4074(3) 0.76977(14) 0.4231(2) 0.0532(10) Uani 1 1 d . . . . .
H60 H 0.387672 0.794467 0.447263 0.064 Uiso 1 1 calc R . . . .
C61 C 0.4896(3) 0.77240(12) 0.4264(2) 0.0450(9) Uani 1 1 d . . . . .
H61 H 0.527241 0.798966 0.454010 0.054 Uiso 1 1 calc R . . . .
C62 C 0.5191(2) 0.73716(11) 0.39035(19) 0.0363(7) Uani 1 1 d . . . . .
H62 H 0.576445 0.740172 0.393645 0.044 Uiso 1 1 calc R . . . .
C63 C 0.40830(19) 0.55445(10) 0.32092(16) 0.0251(6) Uani 1 1 d . . . . .
H63A H 0.407097 0.530621 0.360163 0.030 Uiso 1 1 calc R . . . .
H63B H 0.372906 0.583337 0.321746 0.030 Uiso 1 1 calc R . . . .
C64 C 0.3611(2) 0.53092(12) 0.24202(18) 0.0327(7) Uani 1 1 d . . . . .
C65 C 0.2916(2) 0.55376(15) 0.1797(2) 0.0449(8) Uani 1 1 d . . . . .
H65 H 0.274786 0.586196 0.186770 0.054 Uiso 1 1 calc R . . . .
C66 C 0.2459(3) 0.53042(18) 0.1074(2) 0.0556(10) Uani 1 1 d . . . . .
H66 H 0.198136 0.546895 0.066212 0.067 Uiso 1 1 calc R . . . .
C67 C 0.2691(3) 0.48380(17) 0.0949(2) 0.0570(11) Uani 1 1 d . . . . .
H67 H 0.237085 0.467628 0.045806 0.068 Uiso 1 1 calc R . . . .
C68 C 0.3407(3) 0.46047(15) 0.1558(2) 0.0507(10) Uani 1 1 d . . . . .
H68 H 0.358382 0.428482 0.147749 0.061 Uiso 1 1 calc R . . . .
C69 C 0.3849(2) 0.48361(12) 0.22644(19) 0.0379(7) Uani 1 1 d . . . . .
H69 H 0.433712 0.467315 0.266796 0.045 Uiso 1 1 calc R . . . .
N1 N 0.55540(15) 0.59816(8) 0.48651(13) 0.0198(4) Uani 1 1 d . . . . .
N2 N 0.61304(15) 0.50408(8) 0.40167(12) 0.0199(4) Uani 1 1 d . . . . .
O1 O 0.67693(12) 0.61306(7) 0.42218(11) 0.0225(4) Uani 1 1 d . . . . .
O2 O 0.55912(12) 0.56426(7) 0.26461(11) 0.0212(4) Uani 1 1 d . . . . .
P1 P 0.63816(5) 0.62840(2) 0.55295(4) 0.02113(15) Uani 1 1 d . . . . .
P2 P 0.67562(4) 0.47937(2) 0.36735(4) 0.01915(14) Uani 1 1 d . . . . .
Zr Zr 0.55232(2) 0.58135(2) 0.36667(2) 0.01863(8) Uani 1 1 d . . . . .

loop_
_atom_site_aniso_label
_atom_site_aniso_U_11
_atom_site_aniso_U_22
_atom_site_aniso_U_33
_atom_site_aniso_U_23
_atom_site_aniso_U_13
_atom_site_aniso_U_12
C1 0.0287(14) 0.0214(12) 0.0180(12) 0.0035(10) 0.0126(11) 0.0026(10)
C2 0.0256(14) 0.0317(15) 0.0267(14) 0.0095(12) 0.0147(12) 0.0010(11)
C3 0.0265(14) 0.0234(13) 0.0221(13) 0.0029(10) 0.0140(11) 0.0036(10)
C4 0.0251(13) 0.0211(12) 0.0226(13) 0.0007(10) 0.0125(11) 0.0003(10)
C5 0.0286(14) 0.0228(13) 0.0237(13) 0.0003(10) 0.0155(11) -0.0023(11)
C6 0.0356(15) 0.0250(13) 0.0253(14) -0.0038(11) 0.0183(12) -0.0040(12)
C7 0.0388(16) 0.0262(14) 0.0324(15) -0.0066(12) 0.0218(13) -0.0083(12)
C8 0.0353(16) 0.0285(14) 0.0305(15) -0.0020(12) 0.0205(13) -0.0092(12)
C9 0.0304(14) 0.0261(13) 0.0276(14) -0.0007(11) 0.0192(12) -0.0021(11)
C10 0.0308(15) 0.0311(15) 0.0289(14) -0.0011(12) 0.0209(12) -0.0046(12)
C11 0.0405(17) 0.0336(15) 0.0258(14) -0.0026(12) 0.0215(13) -0.0041(13)
C12 0.0357(17) 0.0465(19) 0.0426(18) 0.0027(15) 0.0254(15) 0.0087(14)
C13 0.051(2) 0.049(2) 0.0462(19) -0.0137(16) 0.0368(17) -0.0209(17)
C14 0.062(2) 0.0291(16) 0.0472(19) -0.0128(14) 0.0379(18) -0.0174(15)
C15 0.105(4) 0.039(2) 0.069(3) -0.0216(19) 0.060(3) -0.026(2)
C16 0.102(4) 0.0324(19) 0.056(2) -0.0054(17) 0.043(3) -0.012(2)
C17 0.070(3) 0.060(3) 0.094(4) -0.038(3) 0.043(3) -0.033(2)
C18 0.0407(16) 0.0252(14) 0.0313(15) -0.0073(11) 0.0265(13) -0.0088(12)
C19 0.0507(19) 0.0220(14) 0.0478(19) -0.0004(13) 0.0361(16) -0.0024(13)
C20 0.069(2) 0.0273(16) 0.077(3) -0.0086(17) 0.058(2) -0.0094(16)
C21 0.090(3) 0.051(2) 0.070(3) -0.031(2) 0.062(3) -0.022(2)
C22 0.071(3) 0.075(3) 0.037(2) -0.0205(19) 0.034(2) -0.014(2)
C23 0.047(2) 0.054(2) 0.0280(16) -0.0086(14) 0.0223(15) -0.0095(16)
C24 0.0289(14) 0.0304(14) 0.0219(13) 0.0001(11) 0.0131(11) -0.0013(11)
C25 0.0299(15) 0.0402(17) 0.0322(16) 0.0099(13) 0.0108(13) -0.0033(13)
C26 0.0347(18) 0.052(2) 0.047(2) 0.0238(17) 0.0169(16) 0.0033(15)
C27 0.0312(18) 0.064(2) 0.055(2) 0.026(2) 0.0141(16) 0.0102(17)
C28 0.0245(16) 0.061(2) 0.069(3) 0.018(2) 0.0115(17) -0.0026(16)
C29 0.0321(17) 0.0415(19) 0.057(2) 0.0133(16) 0.0199(16) -0.0005(14)
C30 0.0279(13) 0.0188(12) 0.0198(12) -0.0023(10) 0.0133(11) -0.0037(10)
C31 0.0270(13) 0.0215(12) 0.0199(12) -0.0015(10) 0.0143(11) -0.0029(10)
C32 0.0237(13) 0.0263(13) 0.0181(12) 0.0003(10) 0.0095(10) 0.0028(11)
C33 0.0232(13) 0.0305(14) 0.0219(13) -0.0038(11) 0.0123(11) -0.0013(11)
C34 0.0334(15) 0.0259(13) 0.0195(13) 0.0004(10) 0.0154(11) -0.0013(11)
C35 0.0296(14) 0.0196(12) 0.0170(12) -0.0001(10) 0.0122(11) -0.0026(10)
C36 0.0321(15) 0.0260(13) 0.0168(12) 0.0009(10) 0.0127(11) 0.0027(11)
C37 0.0409(17) 0.0268(14) 0.0240(14) 0.0046(11) 0.0159(13) 0.0048(12)
C38 0.0309(15) 0.0350(16) 0.0231(14) 0.0028(12) 0.0099(12) -0.0005(13)
C39 0.0410(17) 0.0371(16) 0.0193(13) 0.0053(12) 0.0142(13) 0.0066(13)
C40 0.0272(14) 0.0447(17) 0.0260(14) -0.0007(13) 0.0164(12) 0.0037(13)
C41 0.050(2) 0.055(2) 0.066(3) 0.006(2) 0.039(2) -0.0020(18)
C42 0.0421(19) 0.068(3) 0.0356(18) -0.0141(17) 0.0182(16) 0.0088(18)
C43 0.0387(19) 0.078(3) 0.0379(19) 0.0092(18) 0.0243(16) 0.0208(18)
C44 0.0284(14) 0.0303(14) 0.0245(14) 0.0105(11) 0.0151(12) 0.0053(11)
C45 0.0293(15) 0.0402(17) 0.0260(14) 0.0039(12) 0.0132(12) 0.0012(13)
C46 0.0339(18) 0.062(2) 0.0358(18) 0.0004(16) 0.0091(15) -0.0051(17)
C47 0.0292(17) 0.073(3) 0.047(2) 0.018(2) 0.0086(16) 0.0082(18)
C48 0.0342(18) 0.060(2) 0.063(3) 0.024(2) 0.0259(18) 0.0177(17)
C49 0.0344(16) 0.0406(17) 0.0361(17) 0.0112(14) 0.0191(14) 0.0103(14)
C50 0.0359(16) 0.0203(13) 0.0335(15) -0.0038(11) 0.0225(13) -0.0017(11)
C51 0.051(2) 0.0311(16) 0.0343(17) -0.0086(13) 0.0214(15) -0.0078(14)
C52 0.079(3) 0.039(2) 0.047(2) -0.0167(17) 0.030(2) -0.0171(19)
C53 0.081(3) 0.0303(18) 0.073(3) -0.0228(18) 0.043(2) -0.0180(19)
C54 0.072(3) 0.0241(16) 0.064(2) -0.0018(16) 0.040(2) -0.0062(16)
C55 0.0481(19) 0.0286(15) 0.0439(19) 0.0022(13) 0.0289(16) -0.0009(14)
C56 0.0338(15) 0.0220(13) 0.0210(13) 0.0031(10) 0.0141(12) 0.0025(11)
C57 0.0477(18) 0.0243(14) 0.0300(15) 0.0083(12) 0.0200(14) 0.0078(13)
C58 0.052(2) 0.0314(17) 0.058(2) 0.0001(16) 0.0261(18) 0.0051(15)
C59 0.063(3) 0.046(2) 0.071(3) 0.003(2) 0.041(2) 0.0176(19)
C60 0.077(3) 0.0349(19) 0.057(2) 0.0004(17) 0.038(2) 0.0175(19)
C61 0.072(3) 0.0264(16) 0.0346(18) 0.0029(13) 0.0219(18) 0.0064(16)
C62 0.051(2) 0.0257(15) 0.0299(15) 0.0073(12) 0.0161(14) 0.0036(14)
C63 0.0329(15) 0.0204(13) 0.0230(13) 0.0007(10) 0.0134(12) 0.0017(11)
C64 0.0346(16) 0.0350(16) 0.0325(16) 0.0023(13) 0.0185(13) -0.0064(13)
C65 0.045(2) 0.054(2) 0.0355(18) 0.0033(16) 0.0178(16) 0.0001(17)
C66 0.043(2) 0.077(3) 0.036(2) 0.0040(19) 0.0084(17) -0.006(2)
C67 0.063(3) 0.068(3) 0.0331(19) -0.0087(18) 0.0151(18) -0.020(2)
C68 0.074(3) 0.046(2) 0.0376(19) -0.0055(16) 0.0297(19) -0.0180(19)
C69 0.055(2) 0.0311(16) 0.0293(16) 0.0013(13) 0.0207(15) -0.0057(14)
N1 0.0259(11) 0.0182(10) 0.0207(11) 0.0010(8) 0.0154(9) -0.0007(9)
N2 0.0262(11) 0.0184(10) 0.0177(10) 0.0045(8) 0.0120(9) 0.0022(9)
O1 0.0274(10) 0.0214(9) 0.0232(9) -0.0010(7) 0.0153(8) -0.0023(7)
O2 0.0268(10) 0.0211(9) 0.0198(9) 0.0016(7) 0.0141(8) 0.0035(7)
P1 0.0290(4) 0.0197(3) 0.0198(3) -0.0005(2) 0.0155(3) -0.0018(3)
P2 0.0239(3) 0.0178(3) 0.0189(3) 0.0016(2) 0.0123(3) 0.0020(2)
Zr 0.02552(14) 0.01644(13) 0.01783(13) 0.00114(9) 0.01315(10) 0.00113(9)

loop_
_atom_type_symbol
_atom_type_description
_atom_type_scat_dispersion_real
_atom_type_scat_dispersion_imag
_atom_type_scat_source
C C 0.0033 0.0016 'International Tables Vol C Tables 4.2.6.8 and 6.1.1.4'
H H 0.0000 0.0000 'International Tables Vol C Tables 4.2.6.8 and 6.1.1.4'
N N 0.0061 0.0033 'International Tables Vol C Tables 4.2.6.8 and 6.1.1.4'
O O 0.0106 0.0060 'International Tables Vol C Tables 4.2.6.8 and 6.1.1.4'
P P 0.1023 0.0942 'International Tables Vol C Tables 4.2.6.8 and 6.1.1.4'
Zr Zr -2.9673 0.5597 'International Tables Vol C Tables 4.2.6.8 and 6.1.1.4'

loop_
_geom_angle_atom_site_label_1
_geom_angle_atom_site_label_2
_geom_angle_atom_site_label_3
_geom_angle
_geom_angle_site_symmetry_1
_geom_angle_site_symmetry_3
_geom_angle_publ_flag
H1A C1 H1B 107.6 . . ?
C2 C1 H1A 108.6 . . ?
C2 C1 H1B 108.6 . . ?
N2 C1 H1A 108.6 . . ?
N2 C1 H1B 108.6 . . ?
N2 C1 C2 114.7(2) . . ?
C1 C2 H2A 109.1 . . ?
C1 C2 H2B 109.1 . . ?
C1 C2 C3 112.3(2) . . ?
H2A C2 H2B 107.9 . . ?
C3 C2 H2A 109.1 . . ?
C3 C2 H2B 109.1 . . ?
C2 C3 H3A 108.4 . . ?
C2 C3 H3B 108.4 . . ?
H3A C3 H3B 107.4 . . ?
N1 C3 C2 115.7(2) 3_666 . ?
N1 C3 H3A 108.4 3_666 . ?
N1 C3 H3B 108.4 3_666 . ?
C5 C4 C9 118.7(2) . . ?
O1 C4 C5 118.0(2) . . ?
O1 C4 C9 123.2(2) . . ?
C4 C5 P1 115.7(2) . . ?
C6 C5 C4 121.8(2) . . ?
C6 C5 P1 122.1(2) . . ?
C5 C6 H6 119.9 . . ?
C7 C6 C5 120.2(3) . . ?
C7 C6 H6 119.9 . . ?
C6 C7 C8 117.7(3) . . ?
C6 C7 C14 122.4(3) . . ?
C8 C7 C14 119.9(3) . . ?
C7 C8 H8 117.9 . . ?
C9 C8 C7 124.3(3) . . ?
C9 C8 H8 117.9 . . ?
C4 C9 C10 121.4(2) . . ?
C8 C9 C4 117.1(2) . . ?
C8 C9 C10 121.5(2) . . ?
C11 C10 C9 110.6(2) . . ?
C11 C10 C12 109.5(3) . . ?
C11 C10 C13 107.7(3) . . ?
C12 C10 C9 108.7(2) . . ?
C12 C10 C13 108.5(3) . . ?
C13 C10 C9 111.8(2) . . ?
C10 C11 H11A 109.5 . . ?
C10 C11 H11B 109.5 . . ?
C10 C11 H11C 109.5 . . ?
H11A C11 H11B 109.5 . . ?
H11A C11 H11C 109.5 . . ?
H11B C11 H11C 109.5 . . ?
C10 C12 H12A 109.5 . . ?
C10 C12 H12B 109.5 . . ?
C10 C12 H12C 109.5 . . ?
H12A C12 H12B 109.5 . . ?
H12A C12 H12C 109.5 . . ?
H12B C12 H12C 109.5 . . ?
C10 C13 H13A 109.5 . . ?
C10 C13 H13B 109.5 . . ?
C10 C13 H13C 109.5 . . ?
H13A C13 H13B 109.5 . . ?
H13A C13 H13C 109.5 . . ?
H13B C13 H13C 109.5 . . ?
C7 C14 C16 108.2(3) . . ?
C15 C14 C7 112.8(3) . . ?
C15 C14 C16 107.1(3) . . ?
C17 C14 C7 111.3(3) . . ?
C17 C14 C15 109.7(4) . . ?
C17 C14 C16 107.5(4) . . ?
C14 C15 H15A 109.5 . . ?
C14 C15 H15B 109.5 . . ?
C14 C15 H15C 109.5 . . ?
H15A C15 H15B 109.5 . . ?
H15A C15 H15C 109.5 . . ?
H15B C15 H15C 109.5 . . ?
C14 C16 H16A 109.5 . . ?
C14 C16 H16B 109.5 . . ?
C14 C16 H16C 109.5 . . ?
H16A C16 H16B 109.5 . . ?
H16A C16 H16C 109.5 . . ?
H16B C16 H16C 109.5 . . ?
C14 C17 H17A 109.5 . . ?
C14 C17 H17B 109.5 . . ?
C14 C17 H17C 109.5 . . ?
H17A C17 H17B 109.5 . . ?
H17A C17 H17C 109.5 . . ?
H17B C17 H17C 109.5 . . ?
C19 C18 P1 117.4(2) . . ?
C23 C18 C19 119.5(3) . . ?
C23 C18 P1 122.8(3) . . ?
C18 C19 H19 119.9 . . ?
C20 C19 C18 120.2(3) . . ?
C20 C19 H19 119.9 . . ?
C19 C20 H20 120.3 . . ?
C21 C20 C19 119.3(4) . . ?
C21 C20 H20 120.3 . . ?
C20 C21 H21 119.4 . . ?
C22 C21 C20 121.3(3) . . ?
C22 C21 H21 119.4 . . ?
C21 C22 H22 119.8 . . ?
C21 C22 C23 120.5(4) . . ?
C23 C22 H22 119.8 . . ?
C18 C23 C22 119.2(4) . . ?
C18 C23 H23 120.4 . . ?
C22 C23 H23 120.4 . . ?
C25 C24 C29 118.7(3) . . ?
C25 C24 P1 120.8(2) . . ?
C29 C24 P1 120.1(2) . . ?
C24 C25 H25 119.4 . . ?
C26 C25 C24 121.2(3) . . ?
C26 C25 H25 119.4 . . ?
C25 C26 H26 119.9 . . ?
C25 C26 C27 120.2(3) . . ?
C27 C26 H26 119.9 . . ?
C26 C27 H27 120.4 . . ?
C28 C27 C26 119.3(3) . . ?
C28 C27 H27 120.4 . . ?
C27 C28 H28 119.6 . . ?
C27 C28 C29 120.8(3) . . ?
C29 C28 H28 119.6 . . ?
C24 C29 H29 120.1 . . ?
C28 C29 C24 119.9(3) . . ?
C28 C29 H29 120.1 . . ?
C31 C30 C35 118.8(2) . . ?
O2 C30 C31 119.2(2) . . ?
O2 C30 C35 122.0(2) . . ?
C30 C31 P2 122.7(2) . . ?
C32 C31 C30 120.6(2) . . ?
C32 C31 P2 115.1(2) . . ?
C31 C32 H32 119.2 . . ?
C33 C32 C31 121.6(2) . . ?
C33 C32 H32 119.2 . . ?
C32 C33 C34 116.7(2) . . ?
C32 C33 C40 122.8(3) . . ?
C34 C33 C40 120.5(2) . . ?
C33 C34 H34 117.6 . . ?
C35 C34 C33 124.7(2) . . ?
C35 C34 H34 117.6 . . ?
C30 C35 C36 121.7(2) . . ?
C34 C35 C30 117.0(2) . . ?
C34 C35 C36 121.2(2) . . ?
C35 C36 C37 111.1(2) . . ?
C35 C36 C38 109.2(2) . . ?
C35 C36 C39 112.0(2) . . ?
C37 C36 C38 109.7(2) . . ?
C37 C36 C39 107.7(2) . . ?
C38 C36 C39 107.0(2) . . ?
C36 C37 H37A 109.5 . . ?
C36 C37 H37B 109.5 . . ?
C36 C37 H37C 109.5 . . ?
H37A C37 H37B 109.5 . . ?
H37A C37 H37C 109.5 . . ?
H37B C37 H37C 109.5 . . ?
C36 C38 H38A 109.5 . . ?
C36 C38 H38B 109.5 . . ?
C36 C38 H38C 109.5 . . ?
H38A C38 H38B 109.5 . . ?
H38A C38 H38C 109.5 . . ?
H38B C38 H38C 109.5 . . ?
C36 C39 H39A 109.5 . . ?
C36 C39 H39B 109.5 . . ?
C36 C39 H39C 109.5 . . ?
H39A C39 H39B 109.5 . . ?
H39A C39 H39C 109.5 . . ?
H39B C39 H39C 109.5 . . ?
C41 C40 C33 109.9(3) . . ?
C41 C40 C42 110.2(3) . . ?
C41 C40 C43 108.7(3) . . ?
C42 C40 C33 108.8(3) . . ?
C42 C40 C43 107.1(3) . . ?
C43 C40 C33 112.2(2) . . ?
C40 C41 H41A 109.5 . . ?
C40 C41 H41B 109.5 . . ?
C40 C41 H41C 109.5 . . ?
H41A C41 H41B 109.5 . . ?
H41A C41 H41C 109.5 . . ?
H41B C41 H41C 109.5 . . ?
C40 C42 H42A 109.5 . . ?
C40 C42 H42B 109.5 . . ?
C40 C42 H42C 109.5 . . ?
H42A C42 H42B 109.5 . . ?
H42A C42 H42C 109.5 . . ?
H42B C42 H42C 109.5 . . ?
C40 C43 H43A 109.5 . . ?
C40 C43 H43B 109.5 . . ?
C40 C43 H43C 109.5 . . ?
H43A C43 H43B 109.5 . . ?
H43A C43 H43C 109.5 . . ?
H43B C43 H43C 109.5 . . ?
C45 C44 C49 119.4(3) . . ?
C45 C44 P2 118.3(2) . . ?
C49 C44 P2 122.1(2) . . ?
C44 C45 H45 120.0 . . ?
C46 C45 C44 120.1(3) . . ?
C46 C45 H45 120.0 . . ?
C45 C46 H46 119.8 . . ?
C47 C46 C45 120.5(4) . . ?
C47 C46 H46 119.8 . . ?
C46 C47 H47 120.3 . . ?
C48 C47 C46 119.4(3) . . ?
C48 C47 H47 120.3 . . ?
C47 C48 H48 119.5 . . ?
C47 C48 C49 120.9(4) . . ?
C49 C48 H48 119.5 . . ?
C44 C49 H49 120.2 . . ?
C48 C49 C44 119.7(3) . . ?
C48 C49 H49 120.2 . . ?
C51 C50 C55 119.4(3) . . ?
C51 C50 P2 119.6(2) . . ?
C55 C50 P2 121.0(2) . . ?
C50 C51 H51 119.9 . . ?
C52 C51 C50 120.2(3) . . ?
C52 C51 H51 119.9 . . ?
C51 C52 H52 120.1 . . ?
C53 C52 C51 119.7(4) . . ?
C53 C52 H52 120.1 . . ?
C52 C53 H53 119.6 . . ?
C54 C53 C52 120.8(3) . . ?
C54 C53 H53 119.6 . . ?
C53 C54 H54 120.0 . . ?
C53 C54 C55 119.9(4) . . ?
C55 C54 H54 120.0 . . ?
C50 C55 H55 120.0 . . ?
C54 C55 C50 120.0(3) . . ?
C54 C55 H55 120.0 . . ?
H56A C56 H56B 106.4 . . ?
C57 C56 H56A 106.3 . . ?
C57 C56 H56B 106.3 . . ?
C57 C56 Zr 123.93(18) . . ?
Zr C56 H56A 106.3 . . ?
Zr C56 H56B 106.3 . . ?
C58 C57 C56 121.3(3) . . ?
C58 C57 C62 116.1(3) . . ?
C62 C57 C56 122.6(3) . . ?
C57 C58 H58 119.0 . . ?
C59 C58 C57 122.0(4) . . ?
C59 C58 H58 119.0 . . ?
C58 C59 H59 119.8 . . ?
C58 C59 C60 120.3(4) . . ?
C60 C59 H59 119.8 . . ?
C59 C60 H60 120.6 . . ?
C61 C60 C59 118.7(3) . . ?
C61 C60 H60 120.6 . . ?
C60 C61 H61 119.2 . . ?
C60 C61 C62 121.6(4) . . ?
C62 C61 H61 119.2 . . ?
C57 C62 H62 119.4 . . ?
C61 C62 C57 121.2(3) . . ?
C61 C62 H62 119.4 . . ?
H63A C63 H63B 106.8 . . ?
C64 C63 H63A 107.0 . . ?
C64 C63 H63B 107.0 . . ?
C64 C63 Zr 121.25(19) . . ?
Zr C63 H63A 107.0 . . ?
Zr C63 H63B 107.0 . . ?
C65 C64 C63 122.5(3) . . ?
C65 C64 C69 116.1(3) . . ?
C69 C64 C63 121.3(3) . . ?
C64 C65 H65 119.1 . . ?
C64 C65 C66 121.8(4) . . ?
C66 C65 H65 119.1 . . ?
C65 C66 H66 119.7 . . ?
C67 C66 C65 120.6(4) . . ?
C67 C66 H66 119.7 . . ?
C66 C67 H67 120.5 . . ?
C66 C67 C68 118.9(4) . . ?
C68 C67 H67 120.5 . . ?
C67 C68 H68 120.0 . . ?
C69 C68 C67 120.0(4) . . ?
C69 C68 H68 120.0 . . ?
C64 C69 H69 118.8 . . ?
C68 C69 C64 122.5(4) . . ?
C68 C69 H69 118.8 . . ?
C3 N1 P1 118.29(17) 3_666 . ?
C3 N1 Zr 120.62(16) 3_666 . ?
P1 N1 Zr 119.81(11) . . ?
C1 N2 P2 111.98(17) . . ?
C1 N2 Zr 124.11(16) . . ?
P2 N2 Zr 123.54(11) . . ?
C4 O1 Zr 134.38(17) . . ?
C30 O2 Zr 141.24(17) . . ?
C5 P1 C18 104.93(13) . . ?
C5 P1 C24 103.03(13) . . ?
C18 P1 C24 104.28(14) . . ?
N1 P1 C5 115.12(12) . . ?
N1 P1 C18 112.57(13) . . ?
N1 P1 C24 115.64(13) . . ?
C31 P2 C44 106.74(13) . . ?
C31 P2 C50 103.88(13) . . ?
C50 P2 C44 104.35(14) . . ?
N2 P2 C31 114.39(12) . . ?
N2 P2 C44 112.20(12) . . ?
N2 P2 C50 114.36(12) . . ?
C63 Zr C56 87.45(10) . . ?
N1 Zr C56 95.50(9) . . ?
N1 Zr C63 89.44(9) . . ?
N1 Zr N2 94.87(8) . . ?
N2 Zr C56 169.38(8) . . ?
N2 Zr C63 94.93(9) . . ?
O1 Zr C56 89.12(9) . . ?
O1 Zr C63 169.63(8) . . ?
O1 Zr N1 81.15(7) . . ?
O1 Zr N2 90.23(8) . . ?
O2 Zr C56 87.56(8) . . ?
O2 Zr C63 93.87(9) . . ?
O2 Zr N1 175.59(8) . . ?
O2 Zr N2 81.96(7) . . ?
O2 Zr O1 95.76(7) . . ?

loop_
_geom_bond_atom_site_label_1
_geom_bond_atom_site_label_2
_geom_bond_distance
_geom_bond_site_symmetry_2
_geom_bond_publ_flag
C1 H1A 0.9900 . ?
C1 H1B 0.9900 . ?
C1 C2 1.516(4) . ?
C1 N2 1.495(3) . ?
C2 H2A 0.9900 . ?
C2 H2B 0.9900 . ?
C2 C3 1.523(4) . ?
C3 H3A 0.9900 . ?
C3 H3B 0.9900 . ?
C3 N1 1.499(3) 3_666 ?
C4 C5 1.405(4) . ?
C4 C9 1.422(4) . ?
C4 O1 1.330(3) . ?
C5 C6 1.394(4) . ?
C5 P1 1.798(3) . ?
C6 H6 0.9500 . ?
C6 C7 1.381(4) . ?
C7 C8 1.396(4) . ?
C7 C14 1.540(4) . ?
C8 H8 0.9500 . ?
C8 C9 1.393(4) . ?
C9 C10 1.541(4) . ?
C10 C11 1.523(4) . ?
C10 C12 1.529(4) . ?
C10 C13 1.533(4) . ?
C11 H11A 0.9800 . ?
C11 H11B 0.9800 . ?
C11 H11C 0.9800 . ?
C12 H12A 0.9800 . ?
C12 H12B 0.9800 . ?
C12 H12C 0.9800 . ?
C13 H13A 0.9800 . ?
C13 H13B 0.9800 . ?
C13 H13C 0.9800 . ?
C14 C15 1.511(5) . ?
C14 C16 1.566(6) . ?
C14 C17 1.506(6) . ?
C15 H15A 0.9800 . ?
C15 H15B 0.9800 . ?
C15 H15C 0.9800 . ?
C16 H16A 0.9800 . ?
C16 H16B 0.9800 . ?
C16 H16C 0.9800 . ?
C17 H17A 0.9800 . ?
C17 H17B 0.9800 . ?
C17 H17C 0.9800 . ?
C18 C19 1.399(5) . ?
C18 C23 1.394(4) . ?
C18 P1 1.805(3) . ?
C19 H19 0.9500 . ?
C19 C20 1.390(4) . ?
C20 H20 0.9500 . ?
C20 C21 1.378(6) . ?
C21 H21 0.9500 . ?
C21 C22 1.361(7) . ?
C22 H22 0.9500 . ?
C22 C23 1.400(5) . ?
C23 H23 0.9500 . ?
C24 C25 1.383(4) . ?
C24 C29 1.394(4) . ?
C24 P1 1.815(3) . ?
C25 H25 0.9500 . ?
C25 C26 1.378(5) . ?
C26 H26 0.9500 . ?
C26 C27 1.385(5) . ?
C27 H27 0.9500 . ?
C27 C28 1.377(5) . ?
C28 H28 0.9500 . ?
C28 C29 1.390(5) . ?
C29 H29 0.9500 . ?
C30 C31 1.413(4) . ?
C30 C35 1.428(3) . ?
C30 O2 1.326(3) . ?
C31 C32 1.399(4) . ?
C31 P2 1.789(3) . ?
C32 H32 0.9500 . ?
C32 C33 1.382(4) . ?
C33 C34 1.402(4) . ?
C33 C40 1.532(4) . ?
C34 H34 0.9500 . ?
C34 C35 1.392(4) . ?
C35 C36 1.533(4) . ?
C36 C37 1.533(4) . ?
C36 C38 1.535(4) . ?
C36 C39 1.541(4) . ?
C37 H37A 0.9800 . ?
C37 H37B 0.9800 . ?
C37 H37C 0.9800 . ?
C38 H38A 0.9800 . ?
C38 H38B 0.9800 . ?
C38 H38C 0.9800 . ?
C39 H39A 0.9800 . ?
C39 H39B 0.9800 . ?
C39 H39C 0.9800 . ?
C40 C41 1.522(5) . ?
C40 C42 1.529(5) . ?
C40 C43 1.530(5) . ?
C41 H41A 0.9800 . ?
C41 H41B 0.9800 . ?
C41 H41C 0.9800 . ?
C42 H42A 0.9800 . ?
C42 H42B 0.9800 . ?
C42 H42C 0.9800 . ?
C43 H43A 0.9800 . ?
C43 H43B 0.9800 . ?
C43 H43C 0.9800 . ?
C44 C45 1.390(4) . ?
C44 C49 1.394(4) . ?
C44 P2 1.818(3) . ?
C45 H45 0.9500 . ?
C45 C46 1.389(5) . ?
C46 H46 0.9500 . ?
C46 C47 1.382(6) . ?
C47 H47 0.9500 . ?
C47 C48 1.380(6) . ?
C48 H48 0.9500 . ?
C48 C49 1.387(5) . ?
C49 H49 0.9500 . ?
C50 C51 1.391(4) . ?
C50 C55 1.407(4) . ?
C50 P2 1.809(3) . ?
C51 H51 0.9500 . ?
C51 C52 1.388(5) . ?
C52 H52 0.9500 . ?
C52 C53 1.387(6) . ?
C53 H53 0.9500 . ?
C53 C54 1.379(6) . ?
C54 H54 0.9500 . ?
C54 C55 1.384(5) . ?
C55 H55 0.9500 . ?
C56 H56A 0.9900 . ?
C56 H56B 0.9900 . ?
C56 C57 1.472(4) . ?
C56 Zr 2.361(3) . ?
C57 C58 1.409(5) . ?
C57 C62 1.411(5) . ?
C58 H58 0.9500 . ?
C58 C59 1.387(5) . ?
C59 H59 0.9500 . ?
C59 C60 1.393(6) . ?
C60 H60 0.9500 . ?
C60 C61 1.370(6) . ?
C61 H61 0.9500 . ?
C61 C62 1.388(5) . ?
C62 H62 0.9500 . ?
C63 H63A 0.9900 . ?
C63 H63B 0.9900 . ?
C63 C64 1.488(4) . ?
C63 Zr 2.319(3) . ?
C64 C65 1.390(5) . ?
C64 C69 1.412(5) . ?
C65 H65 0.9500 . ?
C65 C66 1.390(5) . ?
C66 H66 0.9500 . ?
C66 C67 1.372(6) . ?
C67 H67 0.9500 . ?
C67 C68 1.400(6) . ?
C68 H68 0.9500 . ?
C68 C69 1.361(5) . ?
C69 H69 0.9500 . ?
N1 P1 1.630(2) . ?
N1 Zr 2.289(2) . ?
N2 P2 1.614(2) . ?
N2 Zr 2.295(2) . ?
O1 Zr 2.0840(19) . ?
O2 Zr 2.0370(18) . ?

loop_
_geom_torsion_atom_site_label_1
_geom_torsion_atom_site_label_2
_geom_torsion_atom_site_label_3
_geom_torsion_atom_site_label_4
_geom_torsion
_geom_torsion_site_symmetry_1
_geom_torsion_site_symmetry_2
_geom_torsion_site_symmetry_3
_geom_torsion_site_symmetry_4
_geom_torsion_publ_flag
C1 C2 C3 N1 147.2(2) . . . 3_666 ?
C1 N2 P2 C31 177.70(17) . . . . ?
C1 N2 P2 C44 -60.5(2) . . . . ?
C1 N2 P2 C50 58.1(2) . . . . ?
C2 C1 N2 P2 -110.4(2) . . . . ?
C2 C1 N2 Zr 76.5(3) . . . . ?
C3 N1 P1 C5 -134.58(19) 3_666 . . . ?
C3 N1 P1 C18 -14.4(2) 3_666 . . . ?
C3 N1 P1 C24 105.3(2) 3_666 . . . ?
C4 C5 C6 C7 0.3(5) . . . . ?
C4 C5 P1 C18 -173.3(2) . . . . ?
C4 C5 P1 C24 77.8(2) . . . . ?
C4 C5 P1 N1 -49.0(3) . . . . ?
C4 C9 C10 C11 64.9(4) . . . . ?
C4 C9 C10 C12 -55.4(4) . . . . ?
C4 C9 C10 C13 -175.2(3) . . . . ?
C5 C4 C9 C8 -5.5(4) . . . . ?
C5 C4 C9 C10 172.2(3) . . . . ?
C5 C4 O1 Zr 56.8(3) . . . . ?
C5 C6 C7 C8 -3.8(5) . . . . ?
C5 C6 C7 C14 175.7(3) . . . . ?
C6 C5 P1 C18 14.0(3) . . . . ?
C6 C5 P1 C24 -94.8(3) . . . . ?
C6 C5 P1 N1 138.3(2) . . . . ?
C6 C7 C8 C9 2.6(5) . . . . ?
C6 C7 C14 C15 1.4(5) . . . . ?
C6 C7 C14 C16 -117.0(4) . . . . ?
C6 C7 C14 C17 125.1(4) . . . . ?
C7 C8 C9 C4 2.1(5) . . . . ?
C7 C8 C9 C10 -175.6(3) . . . . ?
C8 C7 C14 C15 -179.1(4) . . . . ?
C8 C7 C14 C16 62.5(4) . . . . ?
C8 C7 C14 C17 -55.4(5) . . . . ?
C8 C9 C10 C11 -117.5(3) . . . . ?
C8 C9 C10 C12 122.1(3) . . . . ?
C8 C9 C10 C13 2.4(4) . . . . ?
C9 C4 C5 C6 4.4(4) . . . . ?
C9 C4 C5 P1 -168.2(2) . . . . ?
C9 C4 O1 Zr -125.0(3) . . . . ?
C14 C7 C8 C9 -176.9(3) . . . . ?
C18 C19 C20 C21 0.3(5) . . . . ?
C19 C18 C23 C22 -0.2(5) . . . . ?
C19 C18 P1 C5 64.3(3) . . . . ?
C19 C18 P1 C24 172.2(2) . . . . ?
C19 C18 P1 N1 -61.7(3) . . . . ?
C19 C20 C21 C22 -1.2(6) . . . . ?
C20 C21 C22 C23 1.4(6) . . . . ?
C21 C22 C23 C18 -0.7(6) . . . . ?
C23 C18 C19 C20 0.4(5) . . . . ?
C23 C18 P1 C5 -109.1(3) . . . . ?
C23 C18 P1 C24 -1.1(3) . . . . ?
C23 C18 P1 N1 125.0(3) . . . . ?
C24 C25 C26 C27 1.4(6) . . . . ?
C25 C24 C29 C28 -0.5(5) . . . . ?
C25 C24 P1 C5 -172.1(3) . . . . ?
C25 C24 P1 C18 78.5(3) . . . . ?
C25 C24 P1 N1 -45.6(3) . . . . ?
C25 C26 C27 C28 -1.2(7) . . . . ?
C26 C27 C28 C29 0.2(7) . . . . ?
C27 C28 C29 C24 0.7(7) . . . . ?
C29 C24 C25 C26 -0.5(5) . . . . ?
C29 C24 P1 C5 15.4(3) . . . . ?
C29 C24 P1 C18 -93.9(3) . . . . ?
C29 C24 P1 N1 141.9(3) . . . . ?
C30 C31 C32 C33 -2.4(4) . . . . ?
C30 C31 P2 C44 -149.3(2) . . . . ?
C30 C31 P2 C50 100.8(2) . . . . ?
C30 C31 P2 N2 -24.6(3) . . . . ?
C30 C35 C36 C37 66.8(3) . . . . ?
C30 C35 C36 C38 -54.3(3) . . . . ?
C30 C35 C36 C39 -172.6(2) . . . . ?
C31 C30 C35 C34 -7.3(4) . . . . ?
C31 C30 C35 C36 169.9(2) . . . . ?
C31 C30 O2 Zr 24.1(4) . . . . ?
C31 C32 C33 C34 -3.7(4) . . . . ?
C31 C32 C33 C40 -179.9(3) . . . . ?
C32 C31 P2 C44 44.8(2) . . . . ?
C32 C31 P2 C50 -65.1(2) . . . . ?
C32 C31 P2 N2 169.50(19) . . . . ?
C32 C33 C34 C35 4.2(4) . . . . ?
C32 C33 C40 C41 -124.1(3) . . . . ?
C32 C33 C40 C42 115.2(3) . . . . ?
C32 C33 C40 C43 -3.0(4) . . . . ?
C33 C34 C35 C30 1.3(4) . . . . ?
C33 C34 C35 C36 -176.0(3) . . . . ?
C34 C33 C40 C41 59.8(4) . . . . ?
C34 C33 C40 C42 -60.9(4) . . . . ?
C34 C33 C40 C43 -179.1(3) . . . . ?
C34 C35 C36 C37 -116.0(3) . . . . ?
C34 C35 C36 C38 122.9(3) . . . . ?
C34 C35 C36 C39 4.5(4) . . . . ?
C35 C30 C31 C32 8.0(4) . . . . ?
C35 C30 C31 P2 -157.1(2) . . . . ?
C35 C30 O2 Zr -155.9(2) . . . . ?
C40 C33 C34 C35 -179.4(3) . . . . ?
C44 C45 C46 C47 -0.8(5) . . . . ?
C45 C44 C49 C48 0.2(5) . . . . ?
C45 C44 P2 C31 92.7(2) . . . . ?
C45 C44 P2 C50 -157.7(2) . . . . ?
C45 C44 P2 N2 -33.3(3) . . . . ?
C45 C46 C47 C48 0.6(6) . . . . ?
C46 C47 C48 C49 0.0(6) . . . . ?
C47 C48 C49 C44 -0.4(5) . . . . ?
C49 C44 C45 C46 0.4(4) . . . . ?
C49 C44 P2 C31 -82.7(3) . . . . ?
C49 C44 P2 C50 26.9(3) . . . . ?
C49 C44 P2 N2 151.2(2) . . . . ?
C50 C51 C52 C53 0.1(6) . . . . ?
C51 C50 C55 C54 2.4(5) . . . . ?
C51 C50 P2 C31 -25.6(3) . . . . ?
C51 C50 P2 C44 -137.3(3) . . . . ?
C51 C50 P2 N2 99.7(3) . . . . ?
C51 C52 C53 C54 2.8(7) . . . . ?
C52 C53 C54 C55 -3.0(7) . . . . ?
C53 C54 C55 C50 0.4(6) . . . . ?
C55 C50 C51 C52 -2.6(5) . . . . ?
C55 C50 P2 C31 154.4(2) . . . . ?
C55 C50 P2 C44 42.8(3) . . . . ?
C55 C50 P2 N2 -80.2(3) . . . . ?
C56 C57 C58 C59 -179.7(3) . . . . ?
C56 C57 C62 C61 -179.9(3) . . . . ?
C57 C58 C59 C60 -0.5(6) . . . . ?
C58 C57 C62 C61 -1.0(4) . . . . ?
C58 C59 C60 C61 -0.7(6) . . . . ?
C59 C60 C61 C62 1.1(6) . . . . ?
C60 C61 C62 C57 -0.2(5) . . . . ?
C62 C57 C58 C59 1.3(5) . . . . ?
C63 C64 C65 C66 -177.3(3) . . . . ?
C63 C64 C69 C68 177.4(3) . . . . ?
C64 C65 C66 C67 -0.8(6) . . . . ?
C65 C64 C69 C68 -2.6(5) . . . . ?
C65 C66 C67 C68 -1.2(6) . . . . ?
C66 C67 C68 C69 1.3(6) . . . . ?
C67 C68 C69 C64 0.6(6) . . . . ?
C69 C64 C65 C66 2.6(5) . . . . ?
N2 C1 C2 C3 165.6(2) . . . . ?
O1 C4 C5 C6 -177.2(3) . . . . ?
O1 C4 C5 P1 10.1(3) . . . . ?
O1 C4 C9 C8 176.3(3) . . . . ?
O1 C4 C9 C10 -6.1(4) . . . . ?
O2 C30 C31 C32 -171.9(2) . . . . ?
O2 C30 C31 P2 22.9(3) . . . . ?
O2 C30 C35 C34 172.6(2) . . . . ?
O2 C30 C35 C36 -10.1(4) . . . . ?
P1 C5 C6 C7 172.5(2) . . . . ?
P1 C18 C19 C20 -173.2(2) . . . . ?
P1 C18 C23 C22 173.0(3) . . . . ?
P1 C24 C25 C26 -173.1(3) . . . . ?
P1 C24 C29 C28 172.1(3) . . . . ?
P2 C31 C32 C33 163.9(2) . . . . ?
P2 C44 C45 C46 -175.2(3) . . . . ?
P2 C44 C49 C48 175.6(3) . . . . ?
P2 C50 C51 C52 177.4(3) . . . . ?
P2 C50 C55 C54 -177.7(3) . . . . ?
Zr C56 C57 C58 -80.8(4) . . . . ?
Zr C56 C57 C62 98.1(3) . . . . ?
Zr C63 C64 C65 -110.9(3) . . . . ?
Zr C63 C64 C69 69.2(3) . . . . ?
Zr N1 P1 C5 32.58(18) . . . . ?
Zr N1 P1 C18 152.77(13) . . . . ?
Zr N1 P1 C24 -87.51(15) . . . . ?
Zr N2 P2 C31 -9.11(19) . . . . ?
Zr N2 P2 C44 112.67(15) . . . . ?
Zr N2 P2 C50 -128.74(15) . . . . ?

loop_
_smtbx_masks_void_nr
_smtbx_masks_void_average_x
_smtbx_masks_void_average_y
_smtbx_masks_void_average_z
_smtbx_masks_void_volume
_smtbx_masks_void_count_electrons
_smtbx_masks_void_content
1 0.000 -0.804 -0.763 2666.6 39.0 ?
